data_7718165
loop_
_publ_author_name
'Kakoulidou, Chrisoula'
'Hatzidimitriou, Antonios G.'
'Fylaktakidou, Konstantina C.'
'Psomas, George'

_publ_section_title
;
 A mononuclear zinc(II) complex and a tetranuclear copper(II)
 azametallacoronate with
 (<i>E</i>)-2-((2-(quinazolin-4-yl)hydrazono)methyl)phenol: structure and
 biological activity.
;
_journal_issue 13
_journal_name_full 'Dalton transactions (Cambridge, England : 2003)'
_journal_page_first 5458
_journal_page_last 5470
_journal_paper_doi 10.1039/d4dt03518f
_journal_volume 54
_journal_year 2025
_chemical_formula_moiety 'C15 H12 N4 O1'
_chemical_formula_sum 'C15 H12 N4 O'
_chemical_formula_weight 264.29
_space_group_IT_number 61
_space_group_name_Hall '-P 2ac 2ab'
_space_group_name_H-M_alt 'P b c a'
_symmetry_cell_setting orthorhombic
_symmetry_space_group_name_H-M 'P b c a'
_atom_sites_solution_hydrogens difmap
_atom_sites_solution_primary other
_audit_update_record
;
2024-11-09 deposited with the CCDC.	2025-02-27 downloaded from the CCDC.
;
_cell_angle_alpha 90
_cell_angle_beta 90
_cell_angle_gamma 90
_cell_formula_units_Z 8
_cell_length_a 8.2408(14)
_cell_length_b 13.887(3)
_cell_length_c 22.884(5)
_cell_measurement_reflns_used 118
_cell_measurement_temperature 295
_cell_measurement_theta_max 15
_cell_measurement_theta_min 10
_cell_volume 2618.8(9)
_computing_cell_refinement 'Apex2 (Bruker AXS, 2006)'
_computing_data_collection 'Apex2 (Bruker AXS, 2006)'
_computing_data_reduction 'Apex2 (Bruker AXS, 2006)'
_computing_molecular_graphics 'CAMERON (Watkin et al., 1996)'
_computing_publication_material 'CRYSTALS (Betteridge et al., 2003)'
_computing_structure_refinement 'CRYSTALS (Betteridge et al., 2003)'
_computing_structure_solution 'Superflip (Palatinus & Chapuis, 2007)'
_diffrn_ambient_temperature 295
_diffrn_measured_fraction_theta_full 0.996
_diffrn_measured_fraction_theta_max 0.996
_diffrn_measurement_device Area
_diffrn_measurement_device_type 'Bruker Kappa Apex2'
_diffrn_measurement_method '\f & \w scans'
_diffrn_radiation_monochromator graphite
_diffrn_radiation_type 'Mo K\a'
_diffrn_radiation_wavelength 0.71073
_diffrn_reflns_av_R_equivalents 0.031
_diffrn_reflns_limit_h_max 10
_diffrn_reflns_limit_h_min -10
_diffrn_reflns_limit_k_max 16
_diffrn_reflns_limit_k_min -16
_diffrn_reflns_limit_l_max 27
_diffrn_reflns_limit_l_min -27
_diffrn_reflns_number 23389
_diffrn_reflns_theta_full 25.753
_diffrn_reflns_theta_max 25.753
_diffrn_reflns_theta_min 1.780
_diffrn_standards_number 0
_exptl_absorpt_coefficient_mu 0.089
_exptl_absorpt_correction_T_max 0.99
_exptl_absorpt_correction_T_min 0.99
_exptl_absorpt_correction_type numerical
_exptl_absorpt_process_details
; 
 Analytical Absorption (De Meulenaer & Tompa, 1965) 
;
_exptl_crystal_colour colorless
_exptl_crystal_density_diffrn 1.341
_exptl_crystal_density_method 'not measured'
_exptl_crystal_description prism
_exptl_crystal_F_000 1104
_exptl_crystal_size_max 0.200
_exptl_crystal_size_mid 0.150
_exptl_crystal_size_min 0.110
_refine_diff_density_max 0.12
_refine_diff_density_min -0.11
_refine_ls_extinction_method None
_refine_ls_goodness_of_fit_ref 1.0000
_refine_ls_hydrogen_treatment constr
_refine_ls_matrix_type full
_refine_ls_number_parameters 181
_refine_ls_number_reflns 1844
_refine_ls_number_restraints 0
_refine_ls_R_factor_all 0.0593
_refine_ls_R_factor_gt 0.0359
_refine_ls_shift/su_max 0.0005989
_refine_ls_shift/su_mean 0.0000731
_refine_ls_structure_factor_coef Fsqd
_refine_ls_weighting_details
;
 Method, part 1, Chebychev polynomial, (Watkin, 1994, Prince, 1982) 
 [weight] = 1.0/[A~0~*T~0~(x)+A~1~*T~1~(x) ... +A~n-1~]*T~n-1~(x)] 
 where A~i~ are the Chebychev coefficients listed below and x= Fcalc/Fmax 
 Method = Robust Weighting (Prince, 1982) 
 W = [weight] * [1-(deltaF/6*sigmaF)^2^]^2^ 
 A~i~ are: 
 2.42 3.57 1.54 0.292 
;
_refine_ls_weighting_scheme calc
_refine_ls_wR_factor_all 0.0635
_refine_ls_wR_factor_gt 0.0568
_refine_ls_wR_factor_ref 0.0568
_reflns_limit_h_max 10
_reflns_limit_h_min 0
_reflns_limit_k_max 16
_reflns_limit_k_min 0
_reflns_limit_l_max 27
_reflns_limit_l_min 0
_reflns_number_gt 1844
_reflns_number_total 2494
_reflns_threshold_expression I>2.0\s(I)
_oxford_diffrn_Wilson_B_factor 3.94
_oxford_diffrn_Wilson_scale 64.94
_oxford_refine_ls_r_factor_ref 0.0359
_oxford_refine_ls_scale 0.12648(5)
_oxford_reflns_number_all 2485
_oxford_reflns_threshold_expression_ref I>2.0\s(I)
_cod_data_source_file d4dt03518f2.cif
_cod_data_source_block I
_cod_depositor_comments
;
The following automatic conversions were performed:

data item '_atom_sites_solution_primary' value 'Other' was changed to
'other' in accordance with the
/home/data/users/saulius/crontab/automatic-downloads/rss-feeds/RSC/lib/dictionaries/cif_core.dic
dictionary named 'cif_core.dic' version 2.4.2 last updated on
2011-04-26.

Automatic conversion script
Id: cif_fix_values 8170 2020-07-09 18:12:32Z antanas 

 Adding full bibliography for 7718165--7718167.cif.
;
_cod_original_cell_volume 2618.9(9)
_cod_original_sg_symbol_H-M 'P b c a '
_cod_original_formula_sum 'C15 H12 N4 O1'
_cod_database_code 7718165

loop_
_symmetry_equiv_pos_as_xyz
x,y,z
-x,-y,-z
-x+1/2,y+1/2,z
x+1/2,-y+1/2,-z
x,-y+1/2,z+1/2
-x,y+1/2,-z+1/2
-x+1/2,-y,z+1/2
x+1/2,y,-z+1/2

loop_
_atom_site_label
_atom_site_type_symbol
_atom_site_fract_x
_atom_site_fract_y
_atom_site_fract_z
_atom_site_U_iso_or_equiv
_atom_site_occupancy
_atom_site_adp_type
_atom_site_refinement_flags_posn
_atom_site_refinement_flags_adp
_atom_site_refinement_flags_occupancy
_atom_site_disorder_assembly
_atom_site_disorder_group
_atom_site_attached_hydrogens
O1 O 0.77251(13) 0.44214(8) 0.54992(4) 0.0790 1.0000 Uani . . . . . .
N1 N 0.33749(12) 0.27972(8) 0.55399(4) 0.0501 1.0000 Uani . . . . . .
N2 N 0.08448(13) 0.20740(8) 0.53513(4) 0.0556 1.0000 Uani . . . . . .
N3 N 0.44805(12) 0.29164(8) 0.64941(4) 0.0491 1.0000 Uani . . . . . .
N4 N 0.57992(12) 0.33954(8) 0.62357(4) 0.0486 1.0000 Uani . . . . . .
C1 C 0.21461(15) 0.25025(10) 0.51914(6) 0.0536 1.0000 Uani . . . . . .
C2 C 0.07231(14) 0.18854(8) 0.59521(5) 0.0445 1.0000 Uani . . . . . .
C3 C -0.06256(16) 0.13784(10) 0.61528(6) 0.0558 1.0000 Uani . . . . . .
C4 C -0.07920(17) 0.11742(10) 0.67343(6) 0.0605 1.0000 Uani . . . . . .
C5 C 0.03868(16) 0.14549(10) 0.71315(6) 0.0585 1.0000 Uani . . . . . .
C6 C 0.17250(15) 0.19469(9) 0.69392(5) 0.0495 1.0000 Uani . . . . . .
C7 C 0.19119(13) 0.21669(9) 0.63490(5) 0.0410 1.0000 Uani . . . . . .
C8 C 0.33504(13) 0.26622(8) 0.61371(5) 0.0414 1.0000 Uani . . . . . .
C9 C 0.69438(14) 0.35303(9) 0.66079(6) 0.0478 1.0000 Uani . . . . . .
C10 C 0.84533(15) 0.40195(9) 0.64849(5) 0.0454 1.0000 Uani . . . . . .
C11 C 0.88123(16) 0.44281(10) 0.59460(6) 0.0565 1.0000 Uani . . . . . .
C12 C 1.03116(19) 0.48550(11) 0.58507(7) 0.0697 1.0000 Uani . . . . . .
C13 C 1.14348(18) 0.48773(10) 0.62914(7) 0.0650 1.0000 Uani . . . . . .
C14 C 1.10967(17) 0.45125(10) 0.68330(7) 0.0610 1.0000 Uani . . . . . .
C15 C 0.96150(15) 0.40788(10) 0.69244(6) 0.0555 1.0000 Uani . . . . . .
H12 H 0.4276 0.3026 0.5369 0.0613 1.0000 Uiso R . . . . .
H11 H 0.6847 0.4152 0.5604 0.1190 1.0000 Uiso R . . . . .
H13 H 0.2289 0.2626 0.4778 0.0653 1.0000 Uiso R . . . . .
H31 H -0.1416 0.1187 0.5884 0.0656 1.0000 Uiso R . . . . .
H41 H -0.1703 0.0818 0.6868 0.0716 1.0000 Uiso R . . . . .
H51 H 0.0259 0.1306 0.7542 0.0692 1.0000 Uiso R . . . . .
H61 H 0.2572 0.2141 0.7200 0.0580 1.0000 Uiso R . . . . .
H91 H 0.6785 0.3300 0.7000 0.0590 1.0000 Uiso R . . . . .
H121 H 1.0516 0.5122 0.5487 0.0851 1.0000 Uiso R . . . . .
H131 H 1.2463 0.5159 0.6226 0.0783 1.0000 Uiso R . . . . .
H141 H 1.1884 0.4557 0.7145 0.0734 1.0000 Uiso R . . . . .
H151 H 0.9358 0.3795 0.7300 0.0657 1.0000 Uiso R . . . . .

loop_
_atom_site_aniso_label
_atom_site_aniso_U_11
_atom_site_aniso_U_22
_atom_site_aniso_U_33
_atom_site_aniso_U_23
_atom_site_aniso_U_13
_atom_site_aniso_U_12
O1 0.0758(7) 0.1076(9) 0.0537(6) 0.0079(6) -0.0036(6) -0.0308(6)
N1 0.0392(5) 0.0681(7) 0.0429(6) -0.0013(5) 0.0029(5) -0.0057(5)
N2 0.0466(6) 0.0729(8) 0.0473(6) -0.0005(5) -0.0047(5) -0.0060(6)
N3 0.0388(5) 0.0647(7) 0.0438(6) -0.0018(5) 0.0013(5) -0.0079(5)
N4 0.0402(5) 0.0596(7) 0.0459(6) -0.0019(5) 0.0024(5) -0.0054(5)
C1 0.0462(7) 0.0726(9) 0.0421(7) -0.0031(6) -0.0044(6) -0.0022(7)
C2 0.0399(7) 0.0464(7) 0.0472(7) -0.0024(5) -0.0001(6) 0.0034(6)
C3 0.0464(7) 0.0587(8) 0.0622(8) -0.0032(7) -0.0034(7) -0.0082(6)
C4 0.0513(8) 0.0593(9) 0.0709(10) 0.0022(7) 0.0081(8) -0.0111(7)
C5 0.0586(8) 0.0645(9) 0.0524(8) 0.0039(7) 0.0099(7) -0.0064(7)
C6 0.0476(7) 0.0562(8) 0.0447(7) -0.0035(6) 0.0012(6) -0.0017(6)
C7 0.0367(6) 0.0435(6) 0.0429(7) -0.0048(5) 0.0017(5) 0.0033(5)
C8 0.0384(6) 0.0472(7) 0.0387(7) -0.0025(5) 0.0028(5) 0.0037(5)
C9 0.0436(7) 0.0549(8) 0.0450(7) -0.0017(6) 0.0024(6) -0.0005(6)
C10 0.0410(7) 0.0452(7) 0.0500(7) -0.0092(6) 0.0042(6) -0.0015(6)
C11 0.0561(8) 0.0628(8) 0.0506(8) -0.0078(7) 0.0021(7) -0.0107(7)
C12 0.0714(10) 0.0764(10) 0.0612(9) 0.0009(8) 0.0093(8) -0.0256(8)
C13 0.0535(8) 0.0588(9) 0.0828(11) -0.0094(8) 0.0016(8) -0.0166(7)
C14 0.0524(8) 0.0589(8) 0.0717(10) -0.0072(7) -0.0070(7) -0.0063(7)
C15 0.0461(7) 0.0590(8) 0.0613(8) -0.0035(7) -0.0019(6) -0.0028(6)

loop_
_atom_type_symbol
_atom_type_scat_dispersion_real
_atom_type_scat_dispersion_imag
_atom_type_scat_Cromer_Mann_a1
_atom_type_scat_Cromer_Mann_b1
_atom_type_scat_Cromer_Mann_a2
_atom_type_scat_Cromer_Mann_b2
_atom_type_scat_Cromer_Mann_a3
_atom_type_scat_Cromer_Mann_b3
_atom_type_scat_Cromer_Mann_a4
_atom_type_scat_Cromer_Mann_b4
_atom_type_scat_Cromer_Mann_c
_atom_type_scat_source
C 0.0033 0.0016 2.3100 20.8439 1.0200 10.2075 1.5886 0.5687 0.8650 51.6512 0.2156 'International Tables Vol C 4.2.6.8 and 6.1.1.4'
H 0.0000 0.0000 0.4930 10.5109 0.3229 26.1257 0.1402 3.1424 0.0408 57.7998 0.0030 'International Tables Vol C 4.2.6.8 and 6.1.1.4'
N 0.0061 0.0033 12.2126 0.0057 3.1322 9.8933 2.0125 28.9975 1.1663 0.5826 -11.5290 'International Tables Vol C 4.2.6.8 and 6.1.1.4'
O 0.0106 0.0060 3.0485 13.2771 2.2868 5.7011 1.5463 0.3239 0.8670 32.9089 0.2508 'International Tables Vol C 4.2.6.8 and 6.1.1.4'

loop_
_geom_angle_atom_site_label_1
_geom_angle_site_symmetry_1
_geom_angle_atom_site_label_2
_geom_angle_site_symmetry_2
_geom_angle_atom_site_label_3
_geom_angle_site_symmetry_3
_geom_angle
_geom_angle_publ_flag
C11 . O1 . H11 . 110.5 no
C1 . N1 . C8 . 122.14(11) yes
C1 . N1 . H12 . 118.1 no
C8 . N1 . H12 . 119.4 no
C1 . N2 . C2 . 115.26(11) yes
N4 . N3 . C8 . 114.97(10) yes
N3 . N4 . C9 . 110.98(10) yes
N1 . C1 . N2 . 126.84(12) yes
N1 . C1 . H13 . 115.5 no
N2 . C1 . H13 . 117.6 no
N2 . C2 . C3 . 118.31(11) yes
N2 . C2 . C7 . 122.46(11) yes
C3 . C2 . C7 . 119.22(11) yes
C2 . C3 . C4 . 120.36(13) yes
C2 . C3 . H31 . 118.8 no
C4 . C3 . H31 . 120.8 no
C3 . C4 . C5 . 120.63(13) yes
C3 . C4 . H41 . 120.1 no
C5 . C4 . H41 . 119.2 no
C4 . C5 . C6 . 119.58(12) yes
C4 . C5 . H51 . 120.0 no
C6 . C5 . H51 . 120.4 no
C5 . C6 . C7 . 120.65(12) yes
C5 . C6 . H61 . 121.8 no
C7 . C6 . H61 . 117.5 no
C6 . C7 . C2 . 119.55(11) yes
C6 . C7 . C8 . 121.15(11) yes
C2 . C7 . C8 . 119.28(10) yes
C7 . C8 . N1 . 114.00(10) yes
C7 . C8 . N3 . 120.50(10) yes
N1 . C8 . N3 . 125.49(11) yes
N4 . C9 . C10 . 124.85(12) yes
N4 . C9 . H91 . 118.1 no
C10 . C9 . H91 . 117.1 no
C9 . C10 . C11 . 123.25(12) yes
C9 . C10 . C15 . 118.64(12) yes
C11 . C10 . C15 . 118.11(12) yes
C10 . C11 . O1 . 121.63(12) yes
C10 . C11 . C12 . 120.24(13) yes
O1 . C11 . C12 . 118.13(13) yes
C11 . C12 . C13 . 119.72(14) yes
C11 . C12 . H121 . 118.3 no
C13 . C12 . H121 . 121.9 no
C12 . C13 . C14 . 121.42(14) yes
C12 . C13 . H131 . 119.9 no
C14 . C13 . H131 . 118.7 no
C13 . C14 . C15 . 118.69(14) yes
C13 . C14 . H141 . 120.6 no
C15 . C14 . H141 . 120.7 no
C10 . C15 . C14 . 121.74(14) yes
C10 . C15 . H151 . 117.8 no
C14 . C15 . H151 . 120.5 no

loop_
_geom_bond_atom_site_label_1
_geom_bond_site_symmetry_1
_geom_bond_atom_site_label_2
_geom_bond_site_symmetry_2
_geom_bond_distance
_geom_bond_publ_flag
O1 . C11 . 1.3596(17) yes
O1 . H11 . 0.850 no
N1 . C1 . 1.3523(16) yes
N1 . C8 . 1.3796(15) yes
N1 . H12 . 0.897 no
N2 . C1 . 1.2798(16) yes
N2 . C2 . 1.4031(16) yes
N3 . N4 . 1.4046(14) yes
N3 . C8 . 1.2882(15) yes
N4 . C9 . 1.2847(15) yes
C1 . H13 . 0.968 no
C2 . C3 . 1.3935(17) yes
C2 . C7 . 1.3920(16) yes
C3 . C4 . 1.367(2) yes
C3 . H31 . 0.935 no
C4 . C5 . 1.3864(19) yes
C4 . H41 . 0.950 no
C5 . C6 . 1.3700(18) yes
C5 . H51 . 0.967 no
C6 . C7 . 1.3932(16) yes
C6 . H61 . 0.958 no
C7 . C8 . 1.4538(16) yes
C9 . C10 . 1.4451(17) yes
C9 . H91 . 0.961 no
C10 . C11 . 1.3893(18) yes
C10 . C15 . 1.3911(18) yes
C11 . C12 . 1.3877(19) yes
C12 . C13 . 1.369(2) yes
C12 . H121 . 0.926 no
C13 . C14 . 1.368(2) yes
C13 . H131 . 0.945 no
C14 . C15 . 1.3775(19) yes
C14 . H141 . 0.966 no
C15 . H151 . 0.968 no

loop_
_geom_hbond_atom_site_label_D
_geom_hbond_site_symmetry_D
_geom_hbond_atom_site_label_H
_geom_hbond_site_symmetry_H
_geom_hbond_atom_site_label_A
_geom_hbond_site_symmetry_A
_geom_hbond_angle_DHA
_geom_hbond_distance_DH
_geom_hbond_distance_HA
_geom_hbond_distance_DA
_geom_hbond_publ_flag
N1 . H12 . N2 4_556 146 0.90 2.10 2.8869(19) yes
O1 . H11 . N4 . 144 0.85 1.98 2.7185(19) yes
